data_4128463
loop_
_publ_author_name
'Hung, Kevin'
'Condakes, Matthew L.'
'Novaes, Luiz F. T.'
'Harwood, Stephen J.'
'Morikawa, Takahiro'
'Yang, Zhi'
'Maimone, Thomas J.'

_publ_section_title
;
 Development of a Terpene Feedstock-Based Oxidative Synthetic Approach to
 the Illicium Sesquiterpenes.
;
_journal_issue 7
_journal_name_full 'Journal of the American Chemical Society'
_journal_page_first 3083
_journal_page_last 3099
_journal_paper_doi 10.1021/jacs.8b12247
_journal_volume 141
_journal_year 2019
_chemical_absolute_configuration ad
_chemical_formula_sum 'C15 H22 O5'
_chemical_formula_weight 282.32
_chemical_name_common ZY_072_lit
_space_group_crystal_system triclinic
_space_group_IT_number 1
_space_group_name_Hall 'P 1'
_space_group_name_H-M_alt 'P 1'
_atom_sites_solution_hydrogens mixed
_atom_sites_solution_primary iterative
_atom_sites_solution_secondary difmap
_audit_creation_method SHELXL-2014/7
_cell_angle_alpha 62.655(7)
_cell_angle_beta 69.084(8)
_cell_angle_gamma 82.665(8)
_cell_formula_units_Z 1
_cell_length_a 6.2584(10)
_cell_length_b 7.9523(13)
_cell_length_c 8.4873(13)
_cell_measurement_reflns_used 9865
_cell_measurement_temperature 100(2)
_cell_measurement_theta_max 26.46
_cell_measurement_theta_min 2.87
_cell_volume 350.14(10)
_computing_cell_refinement 'Bruker SAINT'
_computing_data_collection 'Bruker APEX2'
_computing_data_reduction 'Bruker SAINT'
_computing_molecular_graphics Mercury
_computing_publication_material WinGX
_computing_structure_refinement 'SHELXL-2014/7 (Sheldrick, 2014)'
_computing_structure_solution 'SHELXT (Sheldrick 2014)'
_diffrn_ambient_temperature 100(2)
_diffrn_detector_area_resol_mean 8.366
_diffrn_measured_fraction_theta_full 0.981
_diffrn_measured_fraction_theta_max 0.978
_diffrn_measurement_device_type 'Bruker APEX-II CCD'
_diffrn_measurement_method 'phi and omega scans'
_diffrn_radiation_type MoK\a
_diffrn_radiation_wavelength 0.71073
_diffrn_reflns_av_R_equivalents 0.0287
_diffrn_reflns_av_unetI/netI 0.0223
_diffrn_reflns_Laue_measured_fraction_full 0.981
_diffrn_reflns_Laue_measured_fraction_max 0.978
_diffrn_reflns_limit_h_max 7
_diffrn_reflns_limit_h_min -7
_diffrn_reflns_limit_k_max 9
_diffrn_reflns_limit_k_min -9
_diffrn_reflns_limit_l_max 10
_diffrn_reflns_limit_l_min -10
_diffrn_reflns_number 18986
_diffrn_reflns_point_group_measured_fraction_full 0.968
_diffrn_reflns_point_group_measured_fraction_max 0.962
_diffrn_reflns_theta_full 25.000
_diffrn_reflns_theta_max 26.465
_diffrn_reflns_theta_min 2.872
_diffrn_source 'microfocus sealed tube'
_exptl_absorpt_coefficient_mu 0.100
_exptl_absorpt_correction_T_max 0.745
_exptl_absorpt_correction_T_min 0.711
_exptl_absorpt_correction_type multi-scan
_exptl_absorpt_process_details SADABS
_exptl_crystal_colour Colourless
_exptl_crystal_density_diffrn 1.339
_exptl_crystal_description Block
_exptl_crystal_F_000 152
_exptl_crystal_size_max 0.140
_exptl_crystal_size_mid 0.140
_exptl_crystal_size_min 0.070
_refine_diff_density_max 0.292
_refine_diff_density_min -0.196
_refine_diff_density_rms 0.044
_refine_ls_abs_structure_details
;
 Flack x determined using 1246 quotients [(I+)-(I-)]/[(I+)+(I-)]
 (Parsons, Flack and Wagner, Acta Cryst. B69 (2013) 249-259).
;
_refine_ls_abs_structure_Flack 0.0(3)
_refine_ls_extinction_method none
_refine_ls_goodness_of_fit_ref 1.028
_refine_ls_hydrogen_treatment mixed
_refine_ls_matrix_type full
_refine_ls_number_parameters 193
_refine_ls_number_reflns 2775
_refine_ls_number_restraints 3
_refine_ls_restrained_S_all 1.027
_refine_ls_R_factor_all 0.0364
_refine_ls_R_factor_gt 0.0348
_refine_ls_shift/su_max 0.000
_refine_ls_shift/su_mean 0.000
_refine_ls_structure_factor_coef Fsqd
_refine_ls_weighting_details 'w=1/[\s^2^(Fo^2^)+(0.0608P)^2^+0.0503P] where P=(Fo^2^+2Fc^2^)/3'
_refine_ls_weighting_scheme calc
_refine_ls_wR_factor_gt 0.0878
_refine_ls_wR_factor_ref 0.0887
_reflns_Friedel_coverage 0.967
_reflns_Friedel_fraction_full 0.956
_reflns_Friedel_fraction_max 0.945
_reflns_number_gt 2670
_reflns_number_total 2775
_reflns_threshold_expression 'I > 2\s(I)'
_cod_data_source_file ja8b12247_si_004.cif
_cod_data_source_block zy_072_lit
_cod_database_code 4128463
_shelx_shelxl_version_number 2014/7
_shelx_space_group_comment
;
The symmetry employed for this shelxl refinement is uniquely defined
by the following loop, which should always be used as a source of
symmetry information in preference to the above space-group names.
They are only intended as comments.
;
_shelx_estimated_absorpt_t_min 0.986
_shelx_estimated_absorpt_t_max 0.993

loop_
_space_group_symop_operation_xyz
'x, y, z'

loop_
_atom_site_label
_atom_site_type_symbol
_atom_site_fract_x
_atom_site_fract_y
_atom_site_fract_z
_atom_site_U_iso_or_equiv
_atom_site_adp_type
_atom_site_occupancy
_atom_site_site_symmetry_order
_atom_site_calc_flag
_atom_site_refinement_flags_posn
_atom_site_refinement_flags_adp
C1 C 0.8645(5) 0.7566(4) 0.0527(4) 0.0290(6) Uani 1 1 d . .
H1A H 0.9927 0.7230 -0.0340 0.043 Uiso 1 1 calc R U
H1B H 0.9188 0.8485 0.0784 0.043 Uiso 1 1 calc R U
H1C H 0.7458 0.8123 -0.0046 0.043 Uiso 1 1 calc R U
C2 C 0.7654(4) 0.5793(4) 0.2365(3) 0.0176(5) Uani 1 1 d . .
H2 H 0.8925 0.5187 0.2864 0.021 Uiso 1 1 calc R U
C3 C 0.6619(4) 0.4338(4) 0.2069(4) 0.0258(6) Uani 1 1 d . .
H3A H 0.6379 0.4956 0.0836 0.031 Uiso 1 1 calc R U
H3B H 0.7674 0.3294 0.2085 0.031 Uiso 1 1 calc R U
C4 C 0.4317(4) 0.3553(4) 0.3678(3) 0.0194(5) Uani 1 1 d . .
H4A H 0.4203 0.2155 0.4218 0.023 Uiso 1 1 calc R U
H4B H 0.3025 0.4085 0.3207 0.023 Uiso 1 1 calc R U
C5 C 0.4265(4) 0.4160(3) 0.5186(3) 0.0143(5) Uani 1 1 d . .
H5 H 0.2648 0.4436 0.5765 0.017 Uiso 1 1 calc R U
C6 C 0.5056(4) 0.2607(3) 0.6794(3) 0.0160(5) Uani 1 1 d . .
C7 C 0.7363(4) 0.1803(4) 0.6095(3) 0.0211(5) Uani 1 1 d . .
H7A H 0.7681 0.0748 0.7171 0.032 Uiso 1 1 calc R U
H7B H 0.8576 0.2797 0.5454 0.032 Uiso 1 1 calc R U
H7C H 0.7308 0.1349 0.5214 0.032 Uiso 1 1 calc R U
C8 C 0.3238(4) 0.0963(4) 0.7975(3) 0.0219(5) Uani 1 1 d . .
H8A H 0.3291 0.0289 0.7244 0.033 Uiso 1 1 calc R U
H8B H 0.1716 0.1467 0.8303 0.033 Uiso 1 1 calc R U
H8C H 0.3549 0.0086 0.9132 0.033 Uiso 1 1 calc R U
C9 C 0.5235(4) 0.3446(4) 0.8100(3) 0.0164(5) Uani 1 1 d . .
C10 C 0.2919(4) 0.3943(4) 0.9218(3) 0.0197(5) Uani 1 1 d . .
H10A H 0.2055 0.2774 1.0237 0.030 Uiso 1 1 calc R U
H10B H 0.2044 0.4648 0.8374 0.030 Uiso 1 1 calc R U
H10C H 0.3186 0.4723 0.9755 0.030 Uiso 1 1 calc R U
C11 C 0.6902(4) 0.5159(4) 0.6850(3) 0.0160(5) Uani 1 1 d . .
C12 C 0.6447(4) 0.6763(3) 0.5118(3) 0.0155(5) Uani 1 1 d . .
C13 C 0.3085(4) 0.8235(4) 0.4823(3) 0.0174(5) Uani 1 1 d . .
C14 C 0.4078(4) 0.7666(4) 0.3246(3) 0.0178(5) Uani 1 1 d . .
H14A H 0.4940 0.8745 0.2056 0.021 Uiso 1 1 calc R U
H14B H 0.2860 0.7194 0.3040 0.021 Uiso 1 1 calc R U
C15 C 0.5680(4) 0.6080(3) 0.3951(3) 0.0156(5) Uani 1 1 d . .
O1 O 0.6164(3) 0.2087(3) 0.9468(2) 0.0215(4) Uani 1 1 d . .
O2 O 0.8623(3) 0.5260(3) 0.7149(2) 0.0231(4) Uani 1 1 d . .
O3 O 0.8271(3) 0.8058(3) 0.3978(3) 0.0207(4) Uani 1 1 d . .
O4 O 0.4456(3) 0.7680(2) 0.5891(2) 0.0183(4) Uani 1 1 d . .
O5 O 0.1373(3) 0.9052(3) 0.5194(3) 0.0223(4) Uani 1 1 d . .
H1 H 0.749(7) 0.244(6) 0.930(6) 0.045(10) Uiso 1 1 d . .
H3 H 0.882(5) 0.817(5) 0.465(5) 0.024(8) Uiso 1 1 d . .

loop_
_atom_site_aniso_label
_atom_site_aniso_U_11
_atom_site_aniso_U_22
_atom_site_aniso_U_33
_atom_site_aniso_U_23
_atom_site_aniso_U_13
_atom_site_aniso_U_12
C1 0.0270(13) 0.0260(17) 0.0201(12) -0.0063(12) 0.0028(10) -0.0016(11)
C2 0.0149(10) 0.0201(14) 0.0156(11) -0.0082(11) -0.0025(9) 0.0008(9)
C3 0.0258(13) 0.0323(17) 0.0214(12) -0.0170(12) -0.0018(10) -0.0042(11)
C4 0.0208(11) 0.0218(14) 0.0186(11) -0.0110(10) -0.0059(9) -0.0026(10)
C5 0.0126(10) 0.0156(13) 0.0150(10) -0.0074(10) -0.0036(8) -0.0010(9)
C6 0.0169(11) 0.0142(13) 0.0152(11) -0.0061(10) -0.0037(9) -0.0004(9)
C7 0.0230(12) 0.0189(14) 0.0176(12) -0.0077(11) -0.0050(10) 0.0058(10)
C8 0.0262(12) 0.0179(14) 0.0185(12) -0.0056(11) -0.0063(10) -0.0035(10)
C9 0.0158(11) 0.0185(14) 0.0139(10) -0.0061(10) -0.0061(9) 0.0026(9)
C10 0.0171(11) 0.0271(16) 0.0163(11) -0.0124(11) -0.0037(9) 0.0016(10)
C11 0.0142(10) 0.0208(14) 0.0176(11) -0.0133(11) -0.0048(8) 0.0038(9)
C12 0.0128(10) 0.0154(13) 0.0200(11) -0.0095(10) -0.0049(9) -0.0001(9)
C13 0.0158(11) 0.0141(13) 0.0226(12) -0.0078(10) -0.0069(9) -0.0012(9)
C14 0.0148(11) 0.0197(14) 0.0177(11) -0.0070(10) -0.0057(9) 0.0000(9)
C15 0.0138(10) 0.0169(14) 0.0151(10) -0.0066(10) -0.0044(9) 0.0002(9)
O1 0.0207(9) 0.0220(11) 0.0185(8) -0.0045(8) -0.0092(7) 0.0013(7)
O2 0.0183(8) 0.0271(11) 0.0253(9) -0.0097(8) -0.0115(7) 0.0009(7)
O3 0.0171(8) 0.0200(10) 0.0244(9) -0.0064(8) -0.0095(7) -0.0038(7)
O4 0.0170(8) 0.0184(10) 0.0239(9) -0.0123(8) -0.0094(7) 0.0049(6)
O5 0.0169(8) 0.0228(11) 0.0333(10) -0.0172(9) -0.0100(7) 0.0049(7)

loop_
_atom_type_symbol
_atom_type_description
_atom_type_scat_dispersion_real
_atom_type_scat_dispersion_imag
_atom_type_scat_source
C C 0.0033 0.0016 'International Tables Vol C Tables 4.2.6.8 and 6.1.1.4'
H H 0.0000 0.0000 'International Tables Vol C Tables 4.2.6.8 and 6.1.1.4'
O O 0.0106 0.0060 'International Tables Vol C Tables 4.2.6.8 and 6.1.1.4'

loop_
_geom_angle_atom_site_label_1
_geom_angle_atom_site_label_2
_geom_angle_atom_site_label_3
_geom_angle
C2 C1 H1A 109.5
C2 C1 H1B 109.5
H1A C1 H1B 109.5
C2 C1 H1C 109.5
H1A C1 H1C 109.5
H1B C1 H1C 109.5
C1 C2 C3 111.9(2)
C1 C2 C15 116.5(2)
C3 C2 C15 103.98(18)
C1 C2 H2 108.0
C3 C2 H2 108.0
C15 C2 H2 108.0
C4 C3 C2 107.99(19)
C4 C3 H3A 110.1
C2 C3 H3A 110.1
C4 C3 H3B 110.1
C2 C3 H3B 110.1
H3A C3 H3B 108.4
C3 C4 C5 106.27(19)
C3 C4 H4A 110.5
C5 C4 H4A 110.5
C3 C4 H4B 110.5
C5 C4 H4B 110.5
H4A C4 H4B 108.7
C4 C5 C6 113.40(19)
C4 C5 C15 101.87(18)
C6 C5 C15 117.65(17)
C4 C5 H5 107.8
C6 C5 H5 107.8
C15 C5 H5 107.8
C7 C6 C8 108.0(2)
C7 C6 C5 113.84(18)
C8 C6 C5 108.32(18)
C7 C6 C9 108.56(18)
C8 C6 C9 108.62(17)
C5 C6 C9 109.33(18)
C6 C7 H7A 109.5
C6 C7 H7B 109.5
H7A C7 H7B 109.5
C6 C7 H7C 109.5
H7A C7 H7C 109.5
H7B C7 H7C 109.5
C6 C8 H8A 109.5
C6 C8 H8B 109.5
H8A C8 H8B 109.5
C6 C8 H8C 109.5
H8A C8 H8C 109.5
H8B C8 H8C 109.5
O1 C9 C11 108.20(18)
O1 C9 C10 105.94(18)
C11 C9 C10 111.9(2)
O1 C9 C6 109.52(19)
C11 C9 C6 106.96(17)
C10 C9 C6 114.15(17)
C9 C10 H10A 109.5
C9 C10 H10B 109.5
H10A C10 H10B 109.5
C9 C10 H10C 109.5
H10A C10 H10C 109.5
H10B C10 H10C 109.5
O2 C11 C9 121.7(2)
O2 C11 C12 119.0(2)
C9 C11 C12 119.23(19)
O3 C12 O4 109.70(19)
O3 C12 C11 112.14(19)
O4 C12 C11 104.73(17)
O3 C12 C15 110.74(19)
O4 C12 C15 104.65(17)
C11 C12 C15 114.3(2)
O5 C13 O4 120.7(2)
O5 C13 C14 129.6(2)
O4 C13 C14 109.7(2)
C13 C14 C15 103.46(19)
C13 C14 H14A 111.1
C15 C14 H14A 111.1
C13 C14 H14B 111.1
C15 C14 H14B 111.1
H14A C14 H14B 109.0
C14 C15 C12 99.97(18)
C14 C15 C2 114.5(2)
C12 C15 C2 115.23(18)
C14 C15 C5 108.75(18)
C12 C15 C5 112.84(18)
C2 C15 C5 105.59(18)
C9 O1 H1 112(3)
C12 O3 H3 108(2)
C13 O4 C12 109.96(17)

loop_
_geom_bond_atom_site_label_1
_geom_bond_atom_site_label_2
_geom_bond_distance
C1 C2 1.522(3)
C1 H1A 0.9800
C1 H1B 0.9800
C1 H1C 0.9800
C2 C3 1.548(3)
C2 C15 1.553(3)
C2 H2 1.0000
C3 C4 1.540(3)
C3 H3A 0.9900
C3 H3B 0.9900
C4 C5 1.551(3)
C4 H4A 0.9900
C4 H4B 0.9900
C5 C6 1.553(3)
C5 C15 1.558(3)
C5 H5 1.0000
C6 C7 1.532(3)
C6 C8 1.539(3)
C6 C9 1.573(3)
C7 H7A 0.9800
C7 H7B 0.9800
C7 H7C 0.9800
C8 H8A 0.9800
C8 H8B 0.9800
C8 H8C 0.9800
C9 O1 1.422(3)
C9 C11 1.521(3)
C9 C10 1.541(3)
C10 H10A 0.9800
C10 H10B 0.9800
C10 H10C 0.9800
C11 O2 1.212(3)
C11 C12 1.534(4)
C12 O3 1.377(3)
C12 O4 1.462(3)
C12 C15 1.551(3)
C13 O5 1.199(3)
C13 O4 1.358(3)
C13 C14 1.507(3)
C14 C15 1.539(3)
C14 H14A 0.9900
C14 H14B 0.9900
O1 H1 0.85(4)
O3 H3 0.80(3)
